data_4342801
loop_
_publ_author_name
'Rivada-Wheelaghan, Orestes'
'Dauth, Alexander'
'Leitus, Gregory'
'Diskin-Posner, Yael'
'Milstein, David'

_publ_section_title
;
 Synthesis and reactivity of iron complexes with a new pyrazine-based
 pincer ligand, and application in catalytic low-pressure hydrogenation of
 carbon dioxide.
;
_journal_issue 9
_journal_name_full 'Inorganic chemistry'
_journal_page_first 4526
_journal_page_last 4538
_journal_paper_doi 10.1021/acs.inorgchem.5b00366
_journal_volume 54
_journal_year 2015
_chemical_formula_moiety 'C138 H252 Fe6 N12 O6 P12, C6 H6, 2(C5 H12)'
_chemical_formula_sum 'C154 H282 Fe6 N12 O6 P12'
_chemical_formula_weight 3104.64
_space_group_crystal_system triclinic
_space_group_IT_number 2
_space_group_name_Hall '-P 1'
_space_group_name_H-M_alt 'P -1'
_symmetry_space_group_name_Hall '-P 1'
_symmetry_space_group_name_H-M 'P -1'
_atom_sites_solution_hydrogens mixed
_audit_creation_method SHELXL-2014/7
_cell_angle_alpha 107.14(3)
_cell_angle_beta 102.73(3)
_cell_angle_gamma 109.86(3)
_cell_formula_units_Z 1
_cell_length_a 13.813(3)
_cell_length_b 18.712(4)
_cell_length_c 19.527(4)
_cell_measurement_reflns_used 45583
_cell_measurement_temperature 100(2)
_cell_measurement_theta_max 28.0
_cell_measurement_theta_min 2.24
_cell_volume 4238(2)
_computing_cell_refinement APEX2
_computing_data_collection 'Collect package Bruker APEX2'
_computing_data_reduction APEX2
_computing_structure_refinement 'SHELXL-2014/7 (Sheldrick, 2014)'
_computing_structure_solution 'SHELXS-97 (Sheldrick, 2008)'
_diffrn_ambient_temperature 100(2)
_diffrn_measured_fraction_theta_full 0.990
_diffrn_measured_fraction_theta_max 0.990
_diffrn_measurement_device_type 'Bruker KappaApexII CCD'
_diffrn_measurement_method 'phi and omega scans'
_diffrn_radiation_type MoK\a
_diffrn_radiation_wavelength 0.71073
_diffrn_reflns_av_R_equivalents 0.0495
_diffrn_reflns_av_unetI/netI 0.0785
_diffrn_reflns_laue_measured_fraction_full 0.990
_diffrn_reflns_laue_measured_fraction_max 0.990
_diffrn_reflns_limit_h_max 17
_diffrn_reflns_limit_h_min -17
_diffrn_reflns_limit_k_max 23
_diffrn_reflns_limit_k_min -23
_diffrn_reflns_limit_l_max 24
_diffrn_reflns_limit_l_min -24
_diffrn_reflns_number 39309
_diffrn_reflns_point_group_measured_fraction_full 0.990
_diffrn_reflns_point_group_measured_fraction_max 0.990
_diffrn_reflns_theta_full 25.242
_diffrn_reflns_theta_max 26.372
_diffrn_reflns_theta_min 2.990
_exptl_absorpt_coefficient_mu 0.666
_exptl_absorpt_correction_T_max 0.967
_exptl_absorpt_correction_T_min 0.912
_exptl_absorpt_correction_type multi-scan
_exptl_absorpt_process_details 'Bruker Apex2'
_exptl_crystal_colour green
_exptl_crystal_density_diffrn 1.217
_exptl_crystal_description prism
_exptl_crystal_F_000 1674
_exptl_crystal_size_max 0.140
_exptl_crystal_size_mid 0.100
_exptl_crystal_size_min 0.050
_refine_diff_density_max 1.271
_refine_diff_density_min -0.655
_refine_diff_density_rms 0.081
_refine_ls_extinction_method none
_refine_ls_goodness_of_fit_ref 1.050
_refine_ls_hydrogen_treatment mixed
_refine_ls_matrix_type full
_refine_ls_number_parameters 1092
_refine_ls_number_reflns 17168
_refine_ls_number_restraints 26
_refine_ls_restrained_S_all 1.056
_refine_ls_R_factor_all 0.0794
_refine_ls_R_factor_gt 0.0492
_refine_ls_shift/su_max 0.002
_refine_ls_shift/su_mean 0.000
_refine_ls_structure_factor_coef Fsqd
_refine_ls_weighting_details 'w=1/[\s^2^(Fo^2^)+(0.0346P)^2^+2.5155P] where P=(Fo^2^+2Fc^2^)/3'
_refine_ls_weighting_scheme calc
_refine_ls_wR_factor_gt 0.0980
_refine_ls_wR_factor_ref 0.1112
_reflns_Friedel_coverage 0.000
_reflns_number_gt 12281
_reflns_number_total 17168
_reflns_threshold_expression 'I > 2\s(I)'
_cod_data_source_file ic5b00366_si_002.cif
_cod_data_source_block m1728
_cod_depositor_comments 'Adding full bibliography for 4342799--4342802.cif.'
_cod_original_cell_volume 4237.8(18)
_cod_database_code 4342801
_shelx_shelxl_version_number 2014/7
_shelx_space_group_comment
;
The symmetry employed for this shelxl refinement is uniquely defined
by the following loop, which should always be used as a source of
symmetry information in preference to the above space-group names.
They are only intended as comments.
;
_shelx_estimated_absorpt_t_min 0.912
_shelx_estimated_absorpt_t_max 0.967

loop_
_space_group_symop_operation_xyz
'x, y, z'
'-x, -y, -z'

loop_
_atom_site_label
_atom_site_type_symbol
_atom_site_fract_x
_atom_site_fract_y
_atom_site_fract_z
_atom_site_U_iso_or_equiv
_atom_site_adp_type
_atom_site_occupancy
_atom_site_site_symmetry_order
_atom_site_calc_flag
_atom_site_refinement_flags_posn
_atom_site_refinement_flags_adp
_atom_site_refinement_flags_occupancy
_atom_site_disorder_assembly
_atom_site_disorder_group
Fe1 Fe 0.80112(3) 0.60564(2) 0.35754(2) 0.01289(10) Uani 1 1 d . . . . .
P1 P 0.97934(6) 0.68518(5) 0.38641(5) 0.01401(17) Uani 1 1 d . . . . .
P2 P 0.65393(6) 0.51599(5) 0.37117(5) 0.01559(17) Uani 1 1 d . . . . .
O1 O 0.79722(18) 0.48405(14) 0.22321(14) 0.0274(5) Uani 1 1 d . . . . .
N1 N 0.83728(18) 0.67253(14) 0.46585(15) 0.0151(5) Uani 1 1 d . . . . .
N2 N 0.88753(18) 0.77222(15) 0.62448(14) 0.0147(5) Uani 1 1 d . . . . .
C1 C 0.9967(2) 0.77815(18) 0.46362(19) 0.0162(7) Uani 1 1 d . . . . .
H1A H 1.065(3) 0.8111(19) 0.4955(19) 0.018(8) Uiso 1 1 d . . . . .
H1B H 0.969(2) 0.8084(19) 0.4367(19) 0.019(8) Uiso 1 1 d . . . . .
C2 C 0.9249(2) 0.75059(17) 0.50714(18) 0.0147(6) Uani 1 1 d . . . . .
C3 C 0.9478(2) 0.79750(18) 0.58184(17) 0.0137(6) Uani 1 1 d . . . . .
H3 H 1.0089 0.8507 0.6058 0.016 Uiso 1 1 calc R U . . .
C4 C 0.8058(2) 0.69383(18) 0.58587(18) 0.0164(7) Uani 1 1 d . . . . .
H4 H 0.7625 0.6716 0.6127 0.020 Uiso 1 1 calc R U . . .
C5 C 0.7808(2) 0.64395(18) 0.51029(18) 0.0161(6) Uani 1 1 d . . . . .
C6 C 0.7008(3) 0.5566(2) 0.4751(2) 0.0274(8) Uani 1 1 d . . . . .
H6A H 0.647(3) 0.549(2) 0.499(2) 0.036(10) Uiso 1 1 d . . . . .
H6B H 0.743(4) 0.518(3) 0.489(3) 0.087(16) Uiso 1 1 d . . . . .
C7 C 1.0752(2) 0.64694(19) 0.43386(19) 0.0201(7) Uani 1 1 d . . . . .
C8 C 1.0539(3) 0.5610(2) 0.3786(2) 0.0286(8) Uani 1 1 d . . . . .
H8A H 1.0761 0.5657 0.3352 0.043 Uiso 1 1 calc R U . . .
H8B H 0.9753 0.5236 0.3597 0.043 Uiso 1 1 calc R U . . .
H8C H 1.0967 0.5387 0.4056 0.043 Uiso 1 1 calc R U . . .
C9 C 1.0479(3) 0.6379(2) 0.5033(2) 0.0310(9) Uani 1 1 d . . . . .
H9A H 0.9692 0.6018 0.4871 0.046 Uiso 1 1 calc R U . . .
H9B H 1.0656 0.6927 0.5412 0.046 Uiso 1 1 calc R U . . .
H9C H 1.0913 0.6133 0.5262 0.046 Uiso 1 1 calc R U . . .
C10 C 1.1988(2) 0.7055(2) 0.4626(2) 0.0298(9) Uani 1 1 d . . . . .
H10A H 1.2416 0.6850 0.4921 0.045 Uiso 1 1 calc R U . . .
H10B H 1.2123 0.7614 0.4954 0.045 Uiso 1 1 calc R U . . .
H10C H 1.2212 0.7072 0.4187 0.045 Uiso 1 1 calc R U . . .
C11 C 1.0373(2) 0.72907(19) 0.32116(19) 0.0189(7) Uani 1 1 d . . . . .
C12 C 0.9481(3) 0.7419(2) 0.2705(2) 0.0280(8) Uani 1 1 d . . . . .
H12A H 0.9789 0.7697 0.2397 0.042 Uiso 1 1 calc R U . . .
H12B H 0.9222 0.7763 0.3031 0.042 Uiso 1 1 calc R U . . .
H12C H 0.8862 0.6880 0.2364 0.042 Uiso 1 1 calc R U . . .
C13 C 1.0663(3) 0.6683(2) 0.2673(2) 0.0288(8) Uani 1 1 d . . . . .
H13A H 1.0836 0.6880 0.2283 0.043 Uiso 1 1 calc R U . . .
H13B H 1.0035 0.6133 0.2423 0.043 Uiso 1 1 calc R U . . .
H13C H 1.1303 0.6646 0.2970 0.043 Uiso 1 1 calc R U . . .
C14 C 1.1388(2) 0.8137(2) 0.3648(2) 0.0251(8) Uani 1 1 d . . . . .
H14A H 1.1961 0.8085 0.4000 0.038 Uiso 1 1 calc R U . . .
H14B H 1.1179 0.8546 0.3940 0.038 Uiso 1 1 calc R U . . .
H14C H 1.1672 0.8319 0.3280 0.038 Uiso 1 1 calc R U . . .
C15 C 0.6311(2) 0.40393(19) 0.3446(2) 0.0236(8) Uani 1 1 d . . . . .
C16 C 0.7447(3) 0.4029(2) 0.3604(2) 0.0330(9) Uani 1 1 d . . . . .
H16A H 0.7359 0.3464 0.3514 0.050 Uiso 1 1 calc R U . . .
H16B H 0.7919 0.4400 0.4138 0.050 Uiso 1 1 calc R U . . .
H16C H 0.7787 0.4218 0.3261 0.050 Uiso 1 1 calc R U . . .
C17 C 0.5752(3) 0.3626(2) 0.3913(2) 0.0370(10) Uani 1 1 d . . . . .
H17A H 0.5752 0.3080 0.3797 0.055 Uiso 1 1 calc R U . . .
H17B H 0.4991 0.3561 0.3780 0.055 Uiso 1 1 calc R U . . .
H17C H 0.6155 0.3974 0.4462 0.055 Uiso 1 1 calc R U . . .
C18 C 0.5643(3) 0.3527(2) 0.2587(2) 0.0324(9) Uani 1 1 d . . . . .
H18A H 0.5963 0.3820 0.2293 0.049 Uiso 1 1 calc R U . . .
H18B H 0.4879 0.3449 0.2485 0.049 Uiso 1 1 calc R U . . .
H18C H 0.5659 0.2984 0.2435 0.049 Uiso 1 1 calc R U . . .
C19 C 0.5152(2) 0.5191(2) 0.3443(2) 0.0243(8) Uani 1 1 d . . . . .
C20 C 0.4260(2) 0.4606(2) 0.3624(2) 0.0281(8) Uani 1 1 d . . . . .
H20A H 0.3643 0.4758 0.3582 0.042 Uiso 1 1 calc R U . . .
H20B H 0.4568 0.4654 0.4147 0.042 Uiso 1 1 calc R U . . .
H20C H 0.3999 0.4033 0.3260 0.042 Uiso 1 1 calc R U . . .
C21 C 0.5374(3) 0.6083(2) 0.3929(3) 0.0399(10) Uani 1 1 d . . . . .
H21A H 0.5980 0.6478 0.3856 0.060 Uiso 1 1 calc R U . . .
H21B H 0.5574 0.6174 0.4471 0.060 Uiso 1 1 calc R U . . .
H21C H 0.4709 0.6163 0.3767 0.060 Uiso 1 1 calc R U . . .
C22 C 0.4711(3) 0.5015(3) 0.2591(2) 0.0375(10) Uani 1 1 d . . . . .
H22A H 0.4035 0.5091 0.2475 0.056 Uiso 1 1 calc R U . . .
H22B H 0.4552 0.4443 0.2282 0.056 Uiso 1 1 calc R U . . .
H22C H 0.5265 0.5399 0.2471 0.056 Uiso 1 1 calc R U . . .
C23 C 0.7965(2) 0.53302(19) 0.27672(19) 0.0180(7) Uani 1 1 d . . . . .
Fe2 Fe 0.59757(3) 0.82456(2) 0.18722(3) 0.01351(10) Uani 1 1 d . . . . .
P3 P 0.56565(6) 0.72120(5) 0.07650(5) 0.01733(18) Uani 1 1 d . . . . .
P4 P 0.58668(6) 0.88068(5) 0.30164(5) 0.01483(17) Uani 1 1 d . . . . .
O2 O 0.44054(18) 0.87214(15) 0.10997(15) 0.0320(6) Uani 1 1 d . . . . .
N3 N 0.65178(18) 0.76164(15) 0.23707(15) 0.0153(5) Uani 1 1 d . . . . .
N4 N 0.73438(18) 0.66971(15) 0.30908(15) 0.0148(5) Uani 1 1 d . . . . .
C31 C 0.5793(3) 0.6449(2) 0.11323(19) 0.0253(8) Uani 1 1 d . . . . .
H31A H 0.5051 0.6030 0.1034 0.030 Uiso 1 1 calc R U . . .
H31B H 0.6161 0.6158 0.0855 0.030 Uiso 1 1 calc R U . . .
C32 C 0.6433(2) 0.68345(18) 0.19578(18) 0.0172(7) Uani 1 1 d . . . . .
C33 C 0.6851(2) 0.64177(18) 0.23238(18) 0.0170(7) Uani 1 1 d . . . . .
H33 H 0.6788 0.5895 0.2013 0.020 Uiso 1 1 calc R U . . .
C34 C 0.7363(2) 0.74365(17) 0.34915(18) 0.0144(6) Uani 1 1 d . . . . .
H34 H 0.7671 0.7660 0.4036 0.017 Uiso 1 1 calc R U . . .
C35 C 0.6964(2) 0.78797(17) 0.31578(17) 0.0131(6) Uani 1 1 d . . . . .
C36 C 0.6960(2) 0.86684(19) 0.36236(19) 0.0158(6) Uani 1 1 d . . . . .
H36A H 0.687(2) 0.866(2) 0.409(2) 0.026(9) Uiso 1 1 d . . . . .
H36B H 0.760(3) 0.915(2) 0.373(2) 0.025(9) Uiso 1 1 d . . . . .
C37 C 0.6695(3) 0.7374(2) 0.0268(2) 0.0350(9) Uani 1 1 d . . . . .
C38 C 0.6442(3) 0.6640(2) -0.0462(2) 0.0444(10) Uani 1 1 d . . . . .
H38A H 0.7085 0.6752 -0.0620 0.067 Uiso 1 1 calc R U . . .
H38B H 0.5810 0.6563 -0.0872 0.067 Uiso 1 1 calc R U . . .
H38C H 0.6268 0.6136 -0.0362 0.067 Uiso 1 1 calc R U . . .
C39 C 0.7776(3) 0.7523(3) 0.0858(3) 0.0486(11) Uani 1 1 d . . . . .
H39A H 0.7675 0.7019 0.0948 0.073 Uiso 1 1 calc R U . . .
H39B H 0.7961 0.7982 0.1342 0.073 Uiso 1 1 calc R U . . .
H39C H 0.8374 0.7664 0.0658 0.073 Uiso 1 1 calc R U . . .
C40 C 0.6866(4) 0.8144(3) 0.0095(3) 0.0607(14) Uani 1 1 d . . . . .
H40A H 0.7425 0.8238 -0.0145 0.091 Uiso 1 1 calc R U . . .
H40B H 0.7114 0.8628 0.0574 0.091 Uiso 1 1 calc R U . . .
H40C H 0.6170 0.8061 -0.0255 0.091 Uiso 1 1 calc R U . . .
C41 C 0.4217(3) 0.6602(2) 0.0015(2) 0.0327(9) Uani 1 1 d . . . . .
C42 C 0.3384(3) 0.6551(2) 0.0413(2) 0.0403(10) Uani 1 1 d . . . . .
H42A H 0.2637 0.6216 0.0029 0.061 Uiso 1 1 calc R U . . .
H42B H 0.3470 0.7111 0.0693 0.061 Uiso 1 1 calc R U . . .
H42C H 0.3506 0.6292 0.0773 0.061 Uiso 1 1 calc R U . . .
C43 C 0.4034(3) 0.7046(3) -0.0522(2) 0.0489(12) Uani 1 1 d . . . . .
H43A H 0.3258 0.6770 -0.0858 0.073 Uiso 1 1 calc R U . . .
H43B H 0.4499 0.7022 -0.0834 0.073 Uiso 1 1 calc R U . . .
H43C H 0.4230 0.7627 -0.0214 0.073 Uiso 1 1 calc R U . . .
C44 C 0.3969(3) 0.5699(2) -0.0478(2) 0.0438(11) Uani 1 1 d . . . . .
H44A H 0.4062 0.5408 -0.0143 0.066 Uiso 1 1 calc R U . . .
H44B H 0.4479 0.5706 -0.0757 0.066 Uiso 1 1 calc R U . . .
H44C H 0.3210 0.5411 -0.0845 0.066 Uiso 1 1 calc R U . . .
C45 C 0.6214(2) 0.99482(19) 0.3501(2) 0.0202(7) Uani 1 1 d . . . . .
C46 C 0.5904(4) 1.0189(2) 0.4213(3) 0.0495(11) Uani 1 1 d . . . . .
H46A H 0.6327 1.0083 0.4613 0.074 Uiso 1 1 calc R U . . .
H46B H 0.5115 0.9859 0.4080 0.074 Uiso 1 1 calc R U . . .
H46C H 0.6073 1.0780 0.4402 0.074 Uiso 1 1 calc R U . . .
C47 C 0.5607(3) 1.0183(2) 0.2913(3) 0.0488(12) Uani 1 1 d . . . . .
H47A H 0.5773 1.0772 0.3149 0.073 Uiso 1 1 calc R U . . .
H47B H 0.4811 0.9845 0.2743 0.073 Uiso 1 1 calc R U . . .
H47C H 0.5846 1.0082 0.2472 0.073 Uiso 1 1 calc R U . . .
C48 C 0.7430(3) 1.0465(2) 0.3717(3) 0.0491(12) Uani 1 1 d . . . . .
H48A H 0.7649 1.0289 0.3274 0.074 Uiso 1 1 calc R U . . .
H48B H 0.7848 1.0388 0.4143 0.074 Uiso 1 1 calc R U . . .
H48C H 0.7584 1.1052 0.3873 0.074 Uiso 1 1 calc R U . . .
C49 C 0.4548(2) 0.8156(2) 0.3113(2) 0.0215(7) Uani 1 1 d . . . . .
C50 C 0.3607(2) 0.8300(3) 0.2700(2) 0.0382(10) Uani 1 1 d . . . . .
H50A H 0.2906 0.7900 0.2673 0.057 Uiso 1 1 calc R U . . .
H50B H 0.3596 0.8227 0.2180 0.057 Uiso 1 1 calc R U . . .
H50C H 0.3712 0.8865 0.2982 0.057 Uiso 1 1 calc R U . . .
C51 C 0.4593(3) 0.8282(3) 0.3926(2) 0.0492(12) Uani 1 1 d . . . . .
H51A H 0.4687 0.8846 0.4202 0.074 Uiso 1 1 calc R U . . .
H51B H 0.5216 0.8204 0.4190 0.074 Uiso 1 1 calc R U . . .
H51C H 0.3906 0.7878 0.3911 0.074 Uiso 1 1 calc R U . . .
C52 C 0.4274(3) 0.7239(2) 0.2687(3) 0.0513(13) Uani 1 1 d . . . . .
H52A H 0.3544 0.6888 0.2664 0.077 Uiso 1 1 calc R U . . .
H52B H 0.4828 0.7105 0.2960 0.077 Uiso 1 1 calc R U . . .
H52C H 0.4273 0.7138 0.2165 0.077 Uiso 1 1 calc R U . . .
C53 C 0.5051(2) 0.8537(2) 0.1409(2) 0.0236(7) Uani 1 1 d . . . . .
Fe3 Fe 0.91399(3) 0.84481(3) 0.73424(3) 0.01359(10) Uani 1 1 d . . . . .
P5 P 0.84052(6) 0.92882(5) 0.71094(5) 0.01455(17) Uani 1 1 d . . . . .
P6 P 1.02656(6) 0.80730(5) 0.80477(5) 0.01739(18) Uani 1 1 d . . . . .
O3 O 0.71928(18) 0.74722(14) 0.75700(15) 0.0308(6) Uani 1 1 d . . . . .
N5 N 1.05171(18) 0.93860(15) 0.75442(16) 0.0186(6) Uani 1 1 d . . . . .
N6 N 0.74553(18) 0.91881(15) 0.20787(15) 0.0154(5) Uani 1 1 d . . . . .
C61 C 0.9479(2) 0.9941(2) 0.6853(2) 0.0172(7) Uani 1 1 d . . . . .
H61A H 0.953(2) 1.052(2) 0.6952(19) 0.021(8) Uiso 1 1 d . . . . .
H61B H 0.931(3) 0.965(2) 0.634(2) 0.028(10) Uiso 1 1 d . . . . .
C62 C 1.0569(2) 1.00237(18) 0.73043(18) 0.0151(6) Uani 1 1 d . . . . .
C63 C 0.8466(2) 0.93069(18) 0.25141(17) 0.0138(6) Uani 1 1 d . . . . .
H63 H 0.8499 0.8898 0.2701 0.017 Uiso 1 1 calc R U . . .
C64 C 0.7508(2) 0.9804(2) 0.1840(2) 0.0294(9) Uani 1 1 d . . . . .
H64 H 0.6838 0.9755 0.1523 0.035 Uiso 1 1 calc R U . . .
C65 C 1.1546(3) 0.9503(2) 0.7981(3) 0.0421(12) Uani 1 1 d . . . . .
C67 C 0.8382(2) 1.00401(19) 0.79930(19) 0.0196(7) Uani 1 1 d . . . . .
C68 C 0.7921(3) 1.0640(2) 0.7858(2) 0.0305(8) Uani 1 1 d . . . . .
H68A H 0.7135 1.0330 0.7544 0.046 Uiso 1 1 calc R U . . .
H68B H 0.8314 1.0935 0.7591 0.046 Uiso 1 1 calc R U . . .
H68C H 0.8018 1.1042 0.8352 0.046 Uiso 1 1 calc R U . . .
C69 C 0.9583(3) 1.0580(2) 0.8541(2) 0.0279(8) Uani 1 1 d . . . . .
H69A H 0.9989 1.0916 0.8308 0.042 Uiso 1 1 calc R U . . .
H69B H 0.9926 1.0222 0.8640 0.042 Uiso 1 1 calc R U . . .
H69C H 0.9601 1.0945 0.9026 0.042 Uiso 1 1 calc R U . . .
C70 C 0.7746(3) 0.9568(2) 0.8391(2) 0.0330(9) Uani 1 1 d . . . . .
H70A H 0.7768 0.9964 0.8859 0.050 Uiso 1 1 calc R U . . .
H70B H 0.8084 0.9220 0.8523 0.050 Uiso 1 1 calc R U . . .
H70C H 0.6979 0.9216 0.8045 0.050 Uiso 1 1 calc R U . . .
C71 C 0.7095(2) 0.89259(19) 0.62809(19) 0.0193(7) Uani 1 1 d . . . . .
C72 C 0.6086(2) 0.8596(2) 0.6509(2) 0.0316(9) Uani 1 1 d . . . . .
H72A H 0.5412 0.8328 0.6055 0.047 Uiso 1 1 calc R U . . .
H72B H 0.6065 0.9059 0.6895 0.047 Uiso 1 1 calc R U . . .
H72C H 0.6139 0.8192 0.6722 0.047 Uiso 1 1 calc R U . . .
C73 C 0.7053(2) 0.9597(2) 0.5990(2) 0.0268(8) Uani 1 1 d . . . . .
H73A H 0.7650 0.9759 0.5792 0.040 Uiso 1 1 calc R U . . .
H73B H 0.7141 1.0082 0.6413 0.040 Uiso 1 1 calc R U . . .
H73C H 0.6343 0.9377 0.5579 0.040 Uiso 1 1 calc R U . . .
C74 C 0.7012(3) 0.8203(2) 0.5619(2) 0.0298(8) Uani 1 1 d . . . . .
H74A H 0.6946 0.7738 0.5770 0.045 Uiso 1 1 calc R U . . .
H74B H 0.7676 0.8377 0.5488 0.045 Uiso 1 1 calc R U . . .
H74C H 0.6363 0.8028 0.5172 0.045 Uiso 1 1 calc R U . . .
C66 C 1.1608(4) 0.8745(4) 0.8066(4) 0.029(2) Uani 0.608(10) 1 d . . P A 1
H66A H 1.2192 0.8909 0.8557 0.035 Uiso 0.608(10) 1 calc R U P A 1
H66B H 1.1788 0.8443 0.7641 0.035 Uiso 0.608(10) 1 calc R U P A 1
C75 C 1.0446(6) 0.8360(4) 0.9065(3) 0.0201(14) Uani 0.586(7) 1 d . . P A 1
C76 C 1.1504(7) 0.8451(5) 0.9599(4) 0.0348(19) Uani 0.586(7) 1 d . . P A 1
H76A H 1.2136 0.8889 0.9593 0.052 Uiso 0.586(7) 1 calc R U P A 1
H76B H 1.1564 0.7925 0.9427 0.052 Uiso 0.586(7) 1 calc R U P A 1
H76C H 1.1494 0.8596 1.0122 0.052 Uiso 0.586(7) 1 calc R U P A 1
C77 C 1.0451(7) 0.9218(4) 0.9339(4) 0.054(3) Uani 0.586(7) 1 d . . P A 1
H77A H 1.0590 0.9426 0.9891 0.081 Uiso 0.586(7) 1 calc R U P A 1
H77B H 0.9735 0.9176 0.9063 0.081 Uiso 0.586(7) 1 calc R U P A 1
H77C H 1.1032 0.9603 0.9238 0.081 Uiso 0.586(7) 1 calc R U P A 1
C78 C 0.9469(6) 0.7742(5) 0.9158(5) 0.045(2) Uani 0.586(7) 1 d . U P A 1
H78A H 0.9507 0.7954 0.9690 0.068 Uiso 0.586(7) 1 calc R U P A 1
H78B H 0.9500 0.7205 0.9026 0.068 Uiso 0.586(7) 1 calc R U P A 1
H78C H 0.8776 0.7673 0.8816 0.068 Uiso 0.586(7) 1 calc R U P A 1
C79 C 1.0226(5) 0.6980(4) 0.7633(3) 0.0210(14) Uani 0.618(6) 1 d D . P A 1
C80 C 1.0471(7) 0.6866(6) 0.6886(4) 0.044(2) Uani 0.618(6) 1 d . . P A 1
H80A H 1.0284 0.6280 0.6606 0.066 Uiso 0.618(6) 1 calc R U P A 1
H80B H 1.1255 0.7203 0.7009 0.066 Uiso 0.618(6) 1 calc R U P A 1
H80C H 1.0029 0.7042 0.6567 0.066 Uiso 0.618(6) 1 calc R U P A 1
C81 C 0.9050(5) 0.6334(3) 0.7420(4) 0.0395(19) Uani 0.618(6) 1 d . . P A 1
H81A H 0.8530 0.6443 0.7083 0.059 Uiso 0.618(6) 1 calc R U P A 1
H81B H 0.8881 0.6368 0.7888 0.059 Uiso 0.618(6) 1 calc R U P A 1
H81C H 0.8986 0.5778 0.7154 0.059 Uiso 0.618(6) 1 calc R U P A 1
C82 C 1.1498(8) 0.7119(6) 0.8173(5) 0.064(3) Uani 0.618(6) 1 d D U P A 1
H82A H 1.1886 0.6966 0.7832 0.096 Uiso 0.618(6) 1 calc R U P A 1
H82B H 1.1400 0.6768 0.8461 0.096 Uiso 0.618(6) 1 calc R U P A 1
H82C H 1.1930 0.7703 0.8531 0.096 Uiso 0.618(6) 1 calc R U P A 1
C66A C 1.1442(6) 0.9102(6) 0.8593(6) 0.026(3) Uani 0.392(10) 1 d . . P A 2
H66C H 1.1300 0.9443 0.9019 0.031 Uiso 0.392(10) 1 calc R U P A 2
H66D H 1.2123 0.9051 0.8807 0.031 Uiso 0.392(10) 1 calc R U P A 2
C75A C 0.9905(9) 0.7899(7) 0.8914(6) 0.025(2) Uani 0.414(7) 1 d . . P A 2
C76A C 1.0940(9) 0.8061(7) 0.9576(6) 0.038(3) Uani 0.414(7) 1 d . . P A 2
H76D H 1.1488 0.8638 0.9767 0.057 Uiso 0.414(7) 1 calc R U P A 2
H76E H 1.1260 0.7686 0.9379 0.057 Uiso 0.414(7) 1 calc R U P A 2
H76F H 1.0718 0.7960 0.9995 0.057 Uiso 0.414(7) 1 calc R U P A 2
C77A C 0.9042(8) 0.6961(7) 0.8602(7) 0.051(4) Uani 0.414(7) 1 d . . P A 2
H77D H 0.8822 0.6853 0.9019 0.077 Uiso 0.414(7) 1 calc R U P A 2
H77E H 0.9377 0.6598 0.8407 0.077 Uiso 0.414(7) 1 calc R U P A 2
H77F H 0.8392 0.6852 0.8187 0.077 Uiso 0.414(7) 1 calc R U P A 2
C78A C 0.9346(7) 0.8405(7) 0.9217(5) 0.038(3) Uani 0.414(7) 1 d . U P A 2
H78D H 0.8673 0.8268 0.8807 0.057 Uiso 0.414(7) 1 calc R U P A 2
H78E H 0.9840 0.8996 0.9406 0.057 Uiso 0.414(7) 1 calc R U P A 2
H78F H 0.9156 0.8285 0.9639 0.057 Uiso 0.414(7) 1 calc R U P A 2
C79A C 1.0808(10) 0.7373(7) 0.7635(6) 0.030(3) Uani 0.382(6) 1 d D . P A 2
C80A C 0.9929(10) 0.6577(7) 0.7038(8) 0.041(3) Uani 0.382(6) 1 d . . P A 2
H80D H 0.9457 0.6684 0.6665 0.062 Uiso 0.382(6) 1 calc R U P A 2
H80E H 0.9486 0.6271 0.7275 0.062 Uiso 0.382(6) 1 calc R U P A 2
H80F H 1.0260 0.6247 0.6776 0.062 Uiso 0.382(6) 1 calc R U P A 2
C81A C 1.1495(8) 0.7842(6) 0.7218(6) 0.033(3) Uani 0.382(6) 1 d . . P A 2
H81D H 1.1086 0.8092 0.6971 0.049 Uiso 0.382(6) 1 calc R U P A 2
H81E H 1.1614 0.7445 0.6829 0.049 Uiso 0.382(6) 1 calc R U P A 2
H81F H 1.2208 0.8279 0.7596 0.049 Uiso 0.382(6) 1 calc R U P A 2
C82A C 1.0978(7) 0.6779(5) 0.8141(5) 0.013(2) Uani 0.382(6) 1 d D U P A 2
H82D H 1.0809 0.6224 0.7782 0.019 Uiso 0.382(6) 1 calc R U P A 2
H82E H 1.0479 0.6735 0.8430 0.019 Uiso 0.382(6) 1 calc R U P A 2
H82F H 1.1741 0.7043 0.8497 0.019 Uiso 0.382(6) 1 calc R U P A 2
C83A C 0.7987(2) 0.78565(19) 0.74741(19) 0.0201(7) Uani 1 1 d . . . . .
C91 C 0.5247(12) 1.1214(7) 0.1416(9) 0.079(5) Uani 0.5 1 d . . P . .
H91A H 0.4745 1.1394 0.1623 0.118 Uiso 0.5 1 calc R U P . .
H91B H 0.5773 1.1673 0.1352 0.118 Uiso 0.5 1 calc R U P . .
H91C H 0.5648 1.1048 0.1772 0.118 Uiso 0.5 1 calc R U P . .
C92 C 0.4584(14) 1.0474(10) 0.0637(9) 0.058(4) Uani 0.5 1 d . . P . .
H92A H 0.4093 1.0618 0.0307 0.070 Uiso 0.5 1 calc R U P . .
H92B H 0.4113 0.9994 0.0715 0.070 Uiso 0.5 1 calc R U P . .
C93 C 0.5319(15) 1.0217(13) 0.0215(11) 0.066(7) Uani 0.5 1 d . . P . .
H93A H 0.5796 1.0700 0.0145 0.079 Uiso 0.5 1 calc R U P . .
H93B H 0.5803 1.0067 0.0543 0.079 Uiso 0.5 1 calc R U P . .
C94 C 0.5311(17) 1.0495(11) 0.0548(13) 0.072(7) Uani 0.5 1 d . . P . .
H94A H 0.5878 1.0374 0.0835 0.086 Uiso 0.5 1 calc R U P . .
H94B H 0.5706 1.0990 0.0459 0.086 Uiso 0.5 1 calc R U P . .
C95 C 0.4733(16) 1.0716(12) 0.1035(9) 0.064(5) Uani 0.5 1 d . . P . .
H95A H 0.4383 1.0253 0.1169 0.096 Uiso 0.5 1 calc R U P . .
H95B H 0.4168 1.0843 0.0767 0.096 Uiso 0.5 1 calc R U P . .
H95C H 0.5253 1.1206 0.1504 0.096 Uiso 0.5 1 calc R U P . .
C101 C 0.1114(8) 0.7038(5) 0.0928(6) 0.056(3) Uani 0.5 1 d . . P B 1
H10D H 0.1217 0.7514 0.1367 0.084 Uiso 0.5 1 calc R U P B 1
H10E H 0.1522 0.7235 0.0618 0.084 Uiso 0.5 1 calc R U P B 1
H10F H 0.1389 0.6685 0.1112 0.084 Uiso 0.5 1 calc R U P B 1
C102 C -0.0080(17) 0.6550(10) 0.0451(10) 0.066(5) Uani 0.5 1 d . . P B 1
H10G H -0.0378 0.6933 0.0341 0.079 Uiso 0.5 1 calc R U P B 1
H10H H -0.0471 0.6300 0.0750 0.079 Uiso 0.5 1 calc R U P B 1
C103 C -0.0315(11) 0.5870(9) -0.0298(10) 0.061(4) Uani 0.5 1 d . . P B 1
H10I H 0.0111 0.6122 -0.0580 0.073 Uiso 0.5 1 calc R U P B 1
H10J H -0.0038 0.5480 -0.0182 0.073 Uiso 0.5 1 calc R U P B 1
C104 C -0.148(2) 0.5388(11) -0.0809(14) 0.072(6) Uani 0.5 1 d . . P B 1
H10K H -0.1769 0.5782 -0.0907 0.086 Uiso 0.5 1 calc R U P B 1
H10L H -0.1904 0.5119 -0.0533 0.086 Uiso 0.5 1 calc R U P B 1
C105 C -0.1728(13) 0.4725(9) -0.1576(9) 0.087(5) Uani 0.5 1 d . . P B 1
H10M H -0.1557 0.4283 -0.1493 0.131 Uiso 0.5 1 calc R U P B 1
H10N H -0.1275 0.4970 -0.1842 0.131 Uiso 0.5 1 calc R U P B 1
H10O H -0.2509 0.4493 -0.1888 0.131 Uiso 0.5 1 calc R U P B 1
C106 C 0.952(3) 0.6132(13) 0.0274(18) 0.114(9) Uani 0.5 1 d . . P C 2
H106 H 0.9711 0.6469 0.0798 0.136 Uiso 0.5 1 calc R U P C 2
C107 C 1.0295(14) 0.6071(13) -0.0085(12) 0.085(6) Uani 0.5 1 d . . P C 2
H107 H 1.1046 0.6438 0.0216 0.102 Uiso 0.5 1 calc R U P C 2
C108 C 1.0086(13) 0.5546(9) -0.0816(10) 0.088(4) Uani 0.5 1 d . . P C 2
H108 H 1.0665 0.5540 -0.1002 0.105 Uiso 0.5 1 calc R U P C 2
C109 C 0.9000(13) 0.5028(10) -0.1268(10) 0.075(4) Uani 0.5 1 d . . P C 2
H109 H 0.8830 0.4633 -0.1765 0.090 Uiso 0.5 1 calc R U P C 2
C110 C 0.816(2) 0.5065(12) -0.1024(17) 0.087(7) Uani 0.5 1 d . . P C 2
H110 H 0.7411 0.4733 -0.1353 0.105 Uiso 0.5 1 calc R U P C 2
C111 C 0.8454(11) 0.5635(8) -0.0238(9) 0.064(3) Uani 0.5 1 d . . P C 2
H111 H 0.7872 0.5667 -0.0066 0.077 Uiso 0.5 1 calc R U P C 2

loop_
_atom_site_aniso_label
_atom_site_aniso_U_11
_atom_site_aniso_U_22
_atom_site_aniso_U_33
_atom_site_aniso_U_23
_atom_site_aniso_U_13
_atom_site_aniso_U_12
Fe1 0.0146(2) 0.0114(2) 0.0118(2) 0.00490(18) 0.00343(17) 0.00539(17)
P1 0.0151(4) 0.0126(4) 0.0147(4) 0.0052(3) 0.0052(3) 0.0066(3)
P2 0.0158(4) 0.0126(4) 0.0145(4) 0.0054(3) 0.0032(3) 0.0032(3)
O1 0.0337(13) 0.0244(13) 0.0201(14) 0.0039(11) 0.0061(11) 0.0146(11)
N1 0.0154(12) 0.0126(12) 0.0143(14) 0.0062(11) 0.0026(11) 0.0037(10)
N2 0.0152(12) 0.0176(13) 0.0131(14) 0.0078(11) 0.0037(10) 0.0085(10)
C1 0.0139(15) 0.0123(15) 0.0176(17) 0.0033(14) 0.0042(13) 0.0035(13)
C2 0.0141(14) 0.0126(14) 0.0172(17) 0.0080(13) 0.0029(12) 0.0055(12)
C3 0.0127(14) 0.0137(15) 0.0144(16) 0.0069(13) 0.0044(12) 0.0048(12)
C4 0.0162(15) 0.0161(15) 0.0182(17) 0.0100(14) 0.0064(13) 0.0059(12)
C5 0.0166(14) 0.0157(15) 0.0160(17) 0.0089(14) 0.0047(13) 0.0056(12)
C6 0.0304(19) 0.0228(18) 0.0144(18) 0.0040(15) 0.0094(15) -0.0028(15)
C7 0.0174(15) 0.0209(17) 0.0212(18) 0.0078(15) 0.0030(13) 0.0105(13)
C8 0.0273(18) 0.0211(17) 0.036(2) 0.0076(17) 0.0067(16) 0.0151(15)
C9 0.0329(19) 0.039(2) 0.033(2) 0.0225(19) 0.0104(17) 0.0233(17)
C10 0.0208(17) 0.0257(18) 0.038(2) 0.0117(17) 0.0028(16) 0.0109(14)
C11 0.0191(15) 0.0195(16) 0.0192(18) 0.0083(14) 0.0096(13) 0.0073(13)
C12 0.0255(17) 0.037(2) 0.032(2) 0.0247(18) 0.0145(16) 0.0138(15)
C13 0.0315(19) 0.0306(19) 0.026(2) 0.0083(17) 0.0180(16) 0.0124(16)
C14 0.0237(17) 0.0260(18) 0.029(2) 0.0149(16) 0.0166(15) 0.0075(14)
C15 0.0221(16) 0.0127(15) 0.031(2) 0.0104(15) 0.0047(15) 0.0043(13)
C16 0.0318(19) 0.0199(18) 0.051(3) 0.0227(19) 0.0084(18) 0.0119(15)
C17 0.036(2) 0.0242(19) 0.051(3) 0.023(2) 0.0152(19) 0.0067(16)
C18 0.0320(19) 0.0154(17) 0.034(2) -0.0028(16) 0.0056(17) 0.0071(15)
C19 0.0187(16) 0.0242(18) 0.035(2) 0.0155(17) 0.0135(15) 0.0095(14)
C20 0.0204(17) 0.0241(18) 0.039(2) 0.0124(17) 0.0148(16) 0.0061(14)
C21 0.036(2) 0.028(2) 0.076(3) 0.027(2) 0.038(2) 0.0192(17)
C22 0.0184(17) 0.054(3) 0.043(3) 0.031(2) 0.0064(17) 0.0127(17)
C23 0.0196(15) 0.0160(16) 0.0193(18) 0.0094(15) 0.0051(13) 0.0077(13)
Fe2 0.0123(2) 0.0117(2) 0.0157(2) 0.00624(19) 0.00244(17) 0.00523(17)
P3 0.0207(4) 0.0155(4) 0.0141(4) 0.0060(3) 0.0017(3) 0.0088(3)
P4 0.0118(4) 0.0141(4) 0.0182(4) 0.0060(3) 0.0037(3) 0.0066(3)
O2 0.0282(13) 0.0369(14) 0.0319(15) 0.0125(12) -0.0003(11) 0.0232(11)
N3 0.0156(12) 0.0166(13) 0.0148(14) 0.0080(11) 0.0046(11) 0.0075(10)
N4 0.0148(12) 0.0143(12) 0.0165(14) 0.0065(11) 0.0055(11) 0.0073(10)
C31 0.0351(19) 0.0251(18) 0.0192(19) 0.0084(15) 0.0063(15) 0.0194(15)
C32 0.0167(15) 0.0149(15) 0.0189(18) 0.0068(14) 0.0052(13) 0.0064(12)
C33 0.0197(15) 0.0139(15) 0.0157(17) 0.0054(13) 0.0046(13) 0.0072(12)
C34 0.0128(14) 0.0148(15) 0.0150(16) 0.0062(13) 0.0035(12) 0.0060(12)
C35 0.0101(13) 0.0124(14) 0.0138(16) 0.0053(13) 0.0029(12) 0.0024(11)
C36 0.0153(15) 0.0171(16) 0.0162(17) 0.0069(14) 0.0043(13) 0.0090(13)
C37 0.044(2) 0.029(2) 0.030(2) 0.0063(17) 0.0221(18) 0.0119(17)
C38 0.055(3) 0.045(2) 0.027(2) 0.005(2) 0.019(2) 0.021(2)
C39 0.029(2) 0.043(2) 0.051(3) -0.006(2) 0.020(2) 0.0085(18)
C40 0.096(4) 0.045(3) 0.057(3) 0.029(3) 0.057(3) 0.024(3)
C41 0.0315(19) 0.0245(18) 0.024(2) 0.0002(16) -0.0087(16) 0.0115(15)
C42 0.0206(18) 0.028(2) 0.046(3) 0.0008(19) -0.0045(17) 0.0041(15)
C43 0.065(3) 0.047(3) 0.026(2) 0.004(2) -0.008(2) 0.038(2)
C44 0.039(2) 0.025(2) 0.037(3) -0.0063(18) -0.0111(19) 0.0101(17)
C45 0.0195(15) 0.0154(16) 0.0263(19) 0.0054(14) 0.0062(14) 0.0119(13)
C46 0.068(3) 0.031(2) 0.049(3) 0.008(2) 0.026(2) 0.025(2)
C47 0.043(2) 0.022(2) 0.066(3) 0.010(2) -0.003(2) 0.0171(18)
C48 0.029(2) 0.0167(18) 0.085(4) 0.002(2) 0.021(2) 0.0076(16)
C49 0.0161(15) 0.0239(17) 0.0245(19) 0.0112(15) 0.0067(14) 0.0076(13)
C50 0.0138(16) 0.055(3) 0.050(3) 0.032(2) 0.0104(17) 0.0104(16)
C51 0.026(2) 0.078(3) 0.034(3) 0.025(2) 0.0134(18) 0.007(2)
C52 0.038(2) 0.028(2) 0.096(4) 0.028(2) 0.042(2) 0.0110(18)
C53 0.0208(16) 0.0207(17) 0.0231(19) 0.0049(15) 0.0046(14) 0.0076(14)
Fe3 0.0138(2) 0.0122(2) 0.0132(2) 0.00546(18) 0.00428(17) 0.00388(17)
P5 0.0128(4) 0.0141(4) 0.0160(4) 0.0058(3) 0.0047(3) 0.0055(3)
P6 0.0180(4) 0.0154(4) 0.0173(4) 0.0095(4) 0.0035(3) 0.0048(3)
O3 0.0273(13) 0.0243(13) 0.0388(16) 0.0124(12) 0.0201(12) 0.0039(10)
N5 0.0134(12) 0.0170(13) 0.0250(16) 0.0123(12) 0.0039(11) 0.0048(10)
N6 0.0137(12) 0.0143(13) 0.0180(15) 0.0084(11) 0.0037(11) 0.0053(10)
C61 0.0145(15) 0.0160(16) 0.0204(19) 0.0074(15) 0.0052(13) 0.0065(12)
C62 0.0165(14) 0.0143(15) 0.0147(17) 0.0066(13) 0.0045(12) 0.0068(12)
C63 0.0157(14) 0.0147(15) 0.0149(16) 0.0081(13) 0.0058(12) 0.0090(12)
C64 0.0169(16) 0.0273(18) 0.042(2) 0.0260(18) -0.0021(15) 0.0047(14)
C65 0.0186(17) 0.040(2) 0.065(3) 0.042(2) -0.0019(18) 0.0032(16)
C67 0.0231(16) 0.0198(16) 0.0197(18) 0.0067(14) 0.0106(14) 0.0126(13)
C68 0.0355(19) 0.0267(19) 0.031(2) 0.0075(17) 0.0125(17) 0.0191(16)
C69 0.0299(18) 0.0290(19) 0.0181(19) -0.0015(15) 0.0067(15) 0.0157(15)
C70 0.042(2) 0.032(2) 0.031(2) 0.0117(18) 0.0230(18) 0.0168(17)
C71 0.0130(14) 0.0176(16) 0.0212(18) 0.0046(14) 0.0002(13) 0.0063(12)
C72 0.0155(16) 0.0279(19) 0.041(2) 0.0107(18) 0.0043(16) 0.0038(14)
C73 0.0188(16) 0.0257(18) 0.031(2) 0.0109(16) -0.0001(15) 0.0098(14)
C74 0.0273(18) 0.0267(19) 0.022(2) 0.0022(16) -0.0054(15) 0.0128(15)
C66 0.018(3) 0.033(4) 0.046(5) 0.033(4) 0.007(3) 0.008(2)
C75 0.029(4) 0.017(3) 0.016(3) 0.007(3) 0.008(3) 0.012(3)
C76 0.055(5) 0.031(4) 0.020(4) 0.015(3) 0.004(4) 0.022(4)
C77 0.099(6) 0.041(4) 0.022(4) 0.000(3) 0.001(4) 0.051(5)
C78 0.040(4) 0.064(6) 0.029(4) 0.023(4) 0.017(3) 0.014(4)
C79 0.026(3) 0.015(3) 0.019(4) 0.002(3) 0.007(3) 0.011(3)
C80 0.067(6) 0.068(6) 0.025(4) 0.021(4) 0.021(4) 0.057(5)
C81 0.044(4) 0.016(3) 0.047(4) 0.005(3) 0.008(3) 0.011(3)
C82 0.087(6) 0.086(6) 0.034(4) 0.018(4) 0.002(4) 0.073(5)
C66A 0.017(4) 0.030(5) 0.037(7) 0.023(5) 0.007(4) 0.010(4)
C75A 0.031(6) 0.036(6) 0.022(5) 0.024(5) 0.016(5) 0.015(5)
C76A 0.057(7) 0.045(7) 0.015(5) 0.021(5) 0.010(5) 0.022(6)
C77A 0.035(5) 0.053(7) 0.063(9) 0.042(7) 0.015(5) 0.003(5)
C78A 0.034(5) 0.067(6) 0.017(4) 0.016(4) 0.016(4) 0.020(4)
C79A 0.040(7) 0.029(6) 0.020(6) 0.009(5) 0.001(5) 0.022(5)
C80A 0.055(8) 0.031(7) 0.032(8) 0.000(6) -0.002(6) 0.034(6)
C81A 0.045(6) 0.041(6) 0.024(6) 0.015(5) 0.012(5) 0.028(5)
C82A 0.011(2) 0.011(2) 0.014(3) 0.0054(18) 0.0034(17) 0.0034(17)
C83A 0.0245(17) 0.0164(16) 0.0173(18) 0.0053(14) 0.0055(14) 0.0090(13)
C91 0.113(12) 0.048(7) 0.090(12) 0.031(8) 0.059(10) 0.034(7)
C92 0.053(8) 0.054(9) 0.085(12) 0.044(10) 0.040(9) 0.019(6)
C93 0.035(8) 0.12(2) 0.11(2) 0.102(18) 0.042(11) 0.053(12)
C94 0.042(8) 0.056(9) 0.15(2) 0.060(11) 0.048(10) 0.028(7)
C95 0.087(12) 0.075(13) 0.061(11) 0.042(11) 0.034(11) 0.052(11)
C101 0.078(7) 0.042(5) 0.058(7) 0.031(5) 0.034(6) 0.021(5)
C102 0.111(13) 0.085(12) 0.067(10) 0.065(10) 0.059(9) 0.071(11)
C103 0.063(9) 0.057(8) 0.083(11) 0.045(8) 0.025(9) 0.035(8)
C104 0.102(16) 0.041(10) 0.049(11) 0.017(10) 0.017(10) 0.014(10)
C105 0.080(10) 0.058(9) 0.083(12) 0.009(8) 0.000(9) 0.021(8)
C106 0.18(3) 0.106(18) 0.15(2) 0.072(19) 0.11(2) 0.11(2)
C107 0.088(11) 0.116(15) 0.116(17) 0.078(14) 0.050(12) 0.080(12)
C108 0.109(11) 0.102(11) 0.128(14) 0.081(11) 0.077(11) 0.079(10)
C109 0.089(10) 0.074(10) 0.092(12) 0.050(9) 0.041(9) 0.048(9)
C110 0.103(17) 0.057(14) 0.10(2) 0.029(15) 0.055(16) 0.025(12)
C111 0.073(8) 0.065(8) 0.072(9) 0.042(7) 0.025(7) 0.037(7)

loop_
_atom_type_symbol
_atom_type_description
_atom_type_scat_dispersion_real
_atom_type_scat_dispersion_imag
_atom_type_scat_source
C C 0.0033 0.0016 'International Tables Vol C Tables 4.2.6.8 and 6.1.1.4'
H H 0.0000 0.0000 'International Tables Vol C Tables 4.2.6.8 and 6.1.1.4'
N N 0.0061 0.0033 'International Tables Vol C Tables 4.2.6.8 and 6.1.1.4'
O O 0.0106 0.0060 'International Tables Vol C Tables 4.2.6.8 and 6.1.1.4'
P P 0.1023 0.0942 'International Tables Vol C Tables 4.2.6.8 and 6.1.1.4'
Fe Fe 0.3463 0.8444 'International Tables Vol C Tables 4.2.6.8 and 6.1.1.4'

loop_
_geom_angle_atom_site_label_1
_geom_angle_atom_site_label_2
_geom_angle_atom_site_label_3
_geom_angle
_geom_angle_site_symmetry_1
_geom_angle_site_symmetry_3
C23 Fe1 N1 160.26(12) . .
C23 Fe1 N4 100.27(12) . .
N1 Fe1 N4 99.11(10) . .
C23 Fe1 P1 91.74(11) . .
N1 Fe1 P1 81.60(9) . .
N4 Fe1 P1 98.91(7) . .
C23 Fe1 P2 95.31(11) . .
N1 Fe1 P2 84.06(8) . .
N4 Fe1 P2 102.55(7) . .
P1 Fe1 P2 155.79(4) . .
C1 P1 C11 102.51(14) . .
C1 P1 C7 104.95(15) . .
C11 P1 C7 108.97(14) . .
C1 P1 Fe1 99.21(11) . .
C11 P1 Fe1 124.66(10) . .
C7 P1 Fe1 113.45(10) . .
C6 P2 C19 102.86(18) . .
C6 P2 C15 102.10(17) . .
C19 P2 C15 109.04(14) . .
C6 P2 Fe1 99.12(12) . .
C19 P2 Fe1 120.87(10) . .
C15 P2 Fe1 118.81(11) . .
C2 N1 C5 113.1(3) . .
C2 N1 Fe1 123.9(2) . .
C5 N1 Fe1 122.88(19) . .
C4 N2 C3 113.2(3) . .
C4 N2 Fe3 122.6(2) . .
C3 N2 Fe3 124.15(19) . .
C2 C1 P1 108.0(2) . .
C2 C1 H1A 110(2) . .
P1 C1 H1A 115(2) . .
C2 C1 H1B 109.5(18) . .
P1 C1 H1B 105(2) . .
H1A C1 H1B 109(3) . .
C3 C2 N1 123.5(3) . .
C3 C2 C1 122.1(3) . .
N1 C2 C1 114.4(3) . .
C2 C3 N2 123.6(3) . .
C2 C3 H3 118.2 . .
N2 C3 H3 118.2 . .
N2 C4 C5 124.8(3) . .
N2 C4 H4 117.6 . .
C5 C4 H4 117.6 . .
C4 C5 N1 121.5(3) . .
C4 C5 C6 121.8(3) . .
N1 C5 C6 116.5(3) . .
C5 C6 P2 111.8(2) . .
C5 C6 H6A 109(2) . .
P2 C6 H6A 119(2) . .
C5 C6 H6B 109(2) . .
P2 C6 H6B 103(3) . .
H6A C6 H6B 105(3) . .
C9 C7 C8 107.8(3) . .
C9 C7 C10 107.4(3) . .
C8 C7 C10 109.1(3) . .
C9 C7 P1 107.6(2) . .
C8 C7 P1 110.0(2) . .
C10 C7 P1 114.8(2) . .
C7 C8 H8A 109.5 . .
C7 C8 H8B 109.5 . .
H8A C8 H8B 109.5 . .
C7 C8 H8C 109.5 . .
H8A C8 H8C 109.5 . .
H8B C8 H8C 109.5 . .
C7 C9 H9A 109.5 . .
C7 C9 H9B 109.5 . .
H9A C9 H9B 109.5 . .
C7 C9 H9C 109.5 . .
H9A C9 H9C 109.5 . .
H9B C9 H9C 109.5 . .
C7 C10 H10A 109.5 . .
C7 C10 H10B 109.5 . .
H10A C10 H10B 109.5 . .
C7 C10 H10C 109.5 . .
H10A C10 H10C 109.5 . .
H10B C10 H10C 109.5 . .
C13 C11 C12 107.1(3) . .
C13 C11 C14 109.4(3) . .
C12 C11 C14 107.3(3) . .
C13 C11 P1 111.3(2) . .
C12 C11 P1 108.2(2) . .
C14 C11 P1 113.3(2) . .
C11 C12 H12A 109.5 . .
C11 C12 H12B 109.5 . .
H12A C12 H12B 109.5 . .
C11 C12 H12C 109.5 . .
H12A C12 H12C 109.5 . .
H12B C12 H12C 109.5 . .
C11 C13 H13A 109.5 . .
C11 C13 H13B 109.5 . .
H13A C13 H13B 109.5 . .
C11 C13 H13C 109.5 . .
H13A C13 H13C 109.5 . .
H13B C13 H13C 109.5 . .
C11 C14 H14A 109.5 . .
C11 C14 H14B 109.5 . .
H14A C14 H14B 109.5 . .
C11 C14 H14C 109.5 . .
H14A C14 H14C 109.5 . .
H14B C14 H14C 109.5 . .
C18 C15 C17 109.7(3) . .
C18 C15 C16 107.8(3) . .
C17 C15 C16 107.2(3) . .
C18 C15 P2 110.2(2) . .
C17 C15 P2 113.9(3) . .
C16 C15 P2 107.7(2) . .
C15 C16 H16A 109.5 . .
C15 C16 H16B 109.5 . .
H16A C16 H16B 109.5 . .
C15 C16 H16C 109.5 . .
H16A C16 H16C 109.5 . .
H16B C16 H16C 109.5 . .
C15 C17 H17A 109.5 . .
C15 C17 H17B 109.5 . .
H17A C17 H17B 109.5 . .
C15 C17 H17C 109.5 . .
H17A C17 H17C 109.5 . .
H17B C17 H17C 109.5 . .
C15 C18 H18A 109.5 . .
C15 C18 H18B 109.5 . .
H18A C18 H18B 109.5 . .
C15 C18 H18C 109.5 . .
H18A C18 H18C 109.5 . .
H18B C18 H18C 109.5 . .
C22 C19 C20 108.7(3) . .
C22 C19 C21 109.4(3) . .
C20 C19 C21 107.0(3) . .
C22 C19 P2 110.6(2) . .
C20 C19 P2 115.6(2) . .
C21 C19 P2 105.3(2) . .
C19 C20 H20A 109.5 . .
C19 C20 H20B 109.5 . .
H20A C20 H20B 109.5 . .
C19 C20 H20C 109.5 . .
H20A C20 H20C 109.5 . .
H20B C20 H20C 109.5 . .
C19 C21 H21A 109.5 . .
C19 C21 H21B 109.5 . .
H21A C21 H21B 109.5 . .
C19 C21 H21C 109.5 . .
H21A C21 H21C 109.5 . .
H21B C21 H21C 109.5 . .
C19 C22 H22A 109.5 . .
C19 C22 H22B 109.5 . .
H22A C22 H22B 109.5 . .
C19 C22 H22C 109.5 . .
H22A C22 H22C 109.5 . .
H22B C22 H22C 109.5 . .
O1 C23 Fe1 177.5(3) . .
C53 Fe2 N3 159.15(13) . .
C53 Fe2 N6 101.34(12) . .
N3 Fe2 N6 99.37(10) . .
C53 Fe2 P4 93.75(12) . .
N3 Fe2 P4 81.65(8) . .
N6 Fe2 P4 95.92(9) . .
C53 Fe2 P3 92.31(12) . .
N3 Fe2 P3 84.66(8) . .
N6 Fe2 P3 105.05(9) . .
P4 Fe2 P3 156.56(4) . .
C31 P3 C37 104.14(17) . .
C31 P3 C41 101.51(16) . .
C37 P3 C41 109.09(18) . .
C31 P3 Fe2 99.71(12) . .
C37 P3 Fe2 119.23(12) . .
C41 P3 Fe2 119.55(13) . .
C36 P4 C45 104.46(15) . .
C36 P4 C49 104.74(14) . .
C45 P4 C49 109.31(15) . .
C36 P4 Fe2 99.74(11) . .
C45 P4 Fe2 123.19(12) . .
C49 P4 Fe2 112.89(12) . .
C35 N3 C32 113.7(2) . .
C35 N3 Fe2 123.7(2) . .
C32 N3 Fe2 122.5(2) . .
C33 N4 C34 113.4(2) . .
C33 N4 Fe1 121.9(2) . .
C34 N4 Fe1 124.7(2) . .
C32 C31 P3 111.8(2) . .
C32 C31 H31A 109.3 . .
P3 C31 H31A 109.3 . .
C32 C31 H31B 109.3 . .
P3 C31 H31B 109.3 . .
H31A C31 H31B 107.9 . .
C33 C32 N3 121.1(3) . .
C33 C32 C31 121.7(3) . .
N3 C32 C31 116.9(3) . .
N4 C33 C32 125.0(3) . .
N4 C33 H33 117.5 . .
C32 C33 H33 117.5 . .
N4 C34 C35 124.1(3) . .
N4 C34 H34 118.0 . .
C35 C34 H34 118.0 . .
C34 C35 N3 122.5(3) . .
C34 C35 C36 121.9(3) . .
N3 C35 C36 115.6(2) . .
C35 C36 P4 107.3(2) . .
C35 C36 H36A 110(2) . .
P4 C36 H36A 113.9(19) . .
C35 C36 H36B 113(2) . .
P4 C36 H36B 101.9(19) . .
H36A C36 H36B 110(3) . .
C38 C37 C40 109.5(3) . .
C38 C37 C39 106.6(3) . .
C40 C37 C39 109.7(3) . .
C38 C37 P3 116.3(3) . .
C40 C37 P3 109.8(3) . .
C39 C37 P3 104.7(3) . .
C37 C38 H38A 109.5 . .
C37 C38 H38B 109.5 . .
H38A C38 H38B 109.5 . .
C37 C38 H38C 109.5 . .
H38A C38 H38C 109.5 . .
H38B C38 H38C 109.5 . .
C37 C39 H39A 109.5 . .
C37 C39 H39B 109.5 . .
H39A C39 H39B 109.5 . .
C37 C39 H39C 109.5 . .
H39A C39 H39C 109.5 . .
H39B C39 H39C 109.5 . .
C37 C40 H40A 109.5 . .
C37 C40 H40B 109.5 . .
H40A C40 H40B 109.5 . .
C37 C40 H40C 109.5 . .
H40A C40 H40C 109.5 . .
H40B C40 H40C 109.5 . .
C42 C41 C43 108.2(3) . .
C42 C41 C44 107.0(3) . .
C43 C41 C44 108.9(3) . .
C42 C41 P3 109.1(3) . .
C43 C41 P3 110.3(3) . .
C44 C41 P3 113.2(2) . .
C41 C42 H42A 109.5 . .
C41 C42 H42B 109.5 . .
H42A C42 H42B 109.5 . .
C41 C42 H42C 109.5 . .
H42A C42 H42C 109.5 . .
H42B C42 H42C 109.5 . .
C41 C43 H43A 109.5 . .
C41 C43 H43B 109.5 . .
H43A C43 H43B 109.5 . .
C41 C43 H43C 109.5 . .
H43A C43 H43C 109.5 . .
H43B C43 H43C 109.5 . .
C41 C44 H44A 109.5 . .
C41 C44 H44B 109.5 . .
H44A C44 H44B 109.5 . .
C41 C44 H44C 109.5 . .
H44A C44 H44C 109.5 . .
H44B C44 H44C 109.5 . .
C48 C45 C46 108.7(3) . .
C48 C45 C47 106.8(3) . .
C46 C45 C47 108.1(3) . .
C48 C45 P4 109.6(2) . .
C46 C45 P4 115.6(2) . .
C47 C45 P4 107.7(2) . .
C45 C46 H46A 109.5 . .
C45 C46 H46B 109.5 . .
H46A C46 H46B 109.5 . .
C45 C46 H46C 109.5 . .
H46A C46 H46C 109.5 . .
H46B C46 H46C 109.5 . .
C45 C47 H47A 109.5 . .
C45 C47 H47B 109.5 . .
H47A C47 H47B 109.5 . .
C45 C47 H47C 109.5 . .
H47A C47 H47C 109.5 . .
H47B C47 H47C 109.5 . .
C45 C48 H48A 109.5 . .
C45 C48 H48B 109.5 . .
H48A C48 H48B 109.5 . .
C45 C48 H48C 109.5 . .
H48A C48 H48C 109.5 . .
H48B C48 H48C 109.5 . .
C51 C49 C50 110.3(3) . .
C51 C49 C52 106.9(3) . .
C50 C49 C52 106.6(3) . .
C51 C49 P4 115.9(2) . .
C50 C49 P4 109.0(2) . .
C52 C49 P4 107.6(2) . .
C49 C50 H50A 109.5 . .
C49 C50 H50B 109.5 . .
H50A C50 H50B 109.5 . .
C49 C50 H50C 109.5 . .
H50A C50 H50C 109.5 . .
H50B C50 H50C 109.5 . .
C49 C51 H51A 109.5 . .
C49 C51 H51B 109.5 . .
H51A C51 H51B 109.5 . .
C49 C51 H51C 109.5 . .
H51A C51 H51C 109.5 . .
H51B C51 H51C 109.5 . .
C49 C52 H52A 109.5 . .
C49 C52 H52B 109.5 . .
H52A C52 H52B 109.5 . .
C49 C52 H52C 109.5 . .
H52A C52 H52C 109.5 . .
H52B C52 H52C 109.5 . .
O2 C53 Fe2 178.3(3) . .
C83A Fe3 N5 159.95(14) . .
C83A Fe3 N2 100.88(14) . .
N5 Fe3 N2 99.06(12) . .
C83A Fe3 P5 92.11(10) . .
N5 Fe3 P5 82.54(8) . .
N2 Fe3 P5 99.66(7) . .
C83A Fe3 P6 93.54(10) . .
N5 Fe3 P6 84.19(8) . .
N2 Fe3 P6 102.21(7) . .
P5 Fe3 P6 155.92(4) . .
C61 P5 C67 104.41(15) . .
C61 P5 C71 103.26(14) . .
C67 P5 C71 108.51(14) . .
C61 P5 Fe3 99.82(10) . .
C67 P5 Fe3 114.14(10) . .
C71 P5 Fe3 123.78(10) . .
C75 P6 C66 103.6(3) . .
C79A P6 C66A 106.7(5) . .
C75 P6 C79 108.8(3) . .
C66 P6 C79 101.9(3) . .
C79A P6 C75A 110.7(4) . .
C66A P6 C75A 97.6(5) . .
C79A P6 Fe3 123.5(3) . .
C75 P6 Fe3 117.99(19) . .
C66 P6 Fe3 100.34(16) . .
C66A P6 Fe3 98.1(2) . .
C79 P6 Fe3 120.77(18) . .
C75A P6 Fe3 115.2(3) . .
C62 N5 C65 112.9(2) . .
C62 N5 Fe3 123.99(18) . .
C65 N5 Fe3 123.0(2) . .
C64 N6 C63 112.9(2) . .
C64 N6 Fe2 121.70(19) . .
C63 N6 Fe2 125.21(19) . .
C62 C61 P5 108.2(2) . .
C62 C61 H61A 108.7(17) . .
P5 C61 H61A 114.7(18) . .
C62 C61 H61B 110(2) . .
P5 C61 H61B 105(2) . .
H61A C61 H61B 110(3) . .
C63 C62 N5 122.9(2) 2_776 .
C63 C62 C61 122.0(3) 2_776 .
N5 C62 C61 115.0(2) . .
C62 C63 N6 124.1(3) 2_776 .
C62 C63 H63 117.9 2_776 .
N6 C63 H63 117.9 . .
N6 C64 C65 125.2(3) . 2_776
N6 C64 H64 117.4 . .
C65 C64 H64 117.4 2_776 .
C64 C65 N5 121.9(3) 2_776 .
C64 C65 C66 120.5(3) 2_776 .
N5 C65 C66 115.7(3) . .
C64 C65 C66A 118.9(4) 2_776 .
N5 C65 C66A 110.8(4) . .
C68 C67 C70 109.1(3) . .
C68 C67 C69 106.1(3) . .
C70 C67 C69 108.6(3) . .
C68 C67 P5 115.5(2) . .
C70 C67 P5 110.3(2) . .
C69 C67 P5 107.0(2) . .
C67 C68 H68A 109.5 . .
C67 C68 H68B 109.5 . .
H68A C68 H68B 109.5 . .
C67 C68 H68C 109.5 . .
H68A C68 H68C 109.5 . .
H68B C68 H68C 109.5 . .
C67 C69 H69A 109.5 . .
C67 C69 H69B 109.5 . .
H69A C69 H69B 109.5 . .
C67 C69 H69C 109.5 . .
H69A C69 H69C 109.5 . .
H69B C69 H69C 109.5 . .
C67 C70 H70A 109.5 . .
C67 C70 H70B 109.5 . .
H70A C70 H70B 109.5 . .
C67 C70 H70C 109.5 . .
H70A C70 H70C 109.5 . .
H70B C70 H70C 109.5 . .
C74 C71 C73 107.8(3) . .
C74 C71 C72 107.1(3) . .
C73 C71 C72 109.9(3) . .
C74 C71 P5 108.1(2) . .
C73 C71 P5 113.7(2) . .
C72 C71 P5 110.0(2) . .
C71 C72 H72A 109.5 . .
C71 C72 H72B 109.5 . .
H72A C72 H72B 109.5 . .
C71 C72 H72C 109.5 . .
H72A C72 H72C 109.5 . .
H72B C72 H72C 109.5 . .
C71 C73 H73A 109.5 . .
C71 C73 H73B 109.5 . .
H73A C73 H73B 109.5 . .
C71 C73 H73C 109.5 . .
H73A C73 H73C 109.5 . .
H73B C73 H73C 109.5 . .
C71 C74 H74A 109.5 . .
C71 C74 H74B 109.5 . .
H74A C74 H74B 109.5 . .
C71 C74 H74C 109.5 . .
H74A C74 H74C 109.5 . .
H74B C74 H74C 109.5 . .
C65 C66 P6 108.5(4) . .
C65 C66 H66A 110.0 . .
P6 C66 H66A 110.0 . .
C65 C66 H66B 110.0 . .
P6 C66 H66B 110.0 . .
H66A C66 H66B 108.4 . .
C76 C75 C77 106.2(6) . .
C76 C75 C78 108.1(5) . .
C77 C75 C78 109.3(6) . .
C76 C75 P6 117.5(5) . .
C77 C75 P6 105.1(4) . .
C78 C75 P6 110.3(5) . .
C75 C76 H76A 109.5 . .
C75 C76 H76B 109.5 . .
H76A C76 H76B 109.5 . .
C75 C76 H76C 109.5 . .
H76A C76 H76C 109.5 . .
H76B C76 H76C 109.5 . .
C75 C77 H77A 109.5 . .
C75 C77 H77B 109.5 . .
H77A C77 H77B 109.5 . .
C75 C77 H77C 109.5 . .
H77A C77 H77C 109.5 . .
H77B C77 H77C 109.5 . .
C75 C78 H78A 109.5 . .
C75 C78 H78B 109.5 . .
H78A C78 H78B 109.5 . .
C75 C78 H78C 109.5 . .
H78A C78 H78C 109.5 . .
H78B C78 H78C 109.5 . .
C81 C79 C80 107.3(6) . .
C81 C79 C82 132.8(6) . .
C80 C79 C82 95.1(6) . .
C81 C79 P6 107.9(4) . .
C80 C79 P6 108.4(5) . .
C82 C79 P6 103.2(5) . .
C79 C80 H80A 109.5 . .
C79 C80 H80B 109.5 . .
H80A C80 H80B 109.5 . .
C79 C80 H80C 109.5 . .
H80A C80 H80C 109.5 . .
H80B C80 H80C 109.5 . .
C79 C81 H81A 109.5 . .
C79 C81 H81B 109.5 . .
H81A C81 H81B 109.5 . .
C79 C81 H81C 109.5 . .
H81A C81 H81C 109.5 . .
H81B C81 H81C 109.5 . .
C79 C82 H82A 109.5 . .
C79 C82 H82B 109.5 . .
H82A C82 H82B 109.5 . .
C79 C82 H82C 109.5 . .
H82A C82 H82C 109.5 . .
H82B C82 H82C 109.5 . .
C65 C66A P6 104.5(6) . .
C65 C66A H66C 110.8 . .
P6 C66A H66C 110.8 . .
C65 C66A H66D 110.8 . .
P6 C66A H66D 110.8 . .
H66C C66A H66D 108.9 . .
C78A C75A C76A 110.3(9) . .
C78A C75A C77A 106.1(9) . .
C76A C75A C77A 108.7(8) . .
C78A C75A P6 112.1(7) . .
C76A C75A P6 112.4(7) . .
C77A C75A P6 107.0(7) . .
C75A C76A H76D 109.5 . .
C75A C76A H76E 109.5 . .
H76D C76A H76E 109.5 . .
C75A C76A H76F 109.5 . .
H76D C76A H76F 109.5 . .
H76E C76A H76F 109.5 . .
C75A C77A H77D 109.5 . .
C75A C77A H77E 109.5 . .
H77D C77A H77E 109.5 . .
C75A C77A H77F 109.5 . .
H77D C77A H77F 109.5 . .
H77E C77A H77F 109.5 . .
C75A C78A H78D 109.5 . .
C75A C78A H78E 109.5 . .
H78D C78A H78E 109.5 . .
C75A C78A H78F 109.5 . .
H78D C78A H78F 109.5 . .
H78E C78A H78F 109.5 . .
C80A C79A C81A 107.2(10) . .
C80A C79A C82A 84.3(9) . .
C81A C79A C82A 135.4(8) . .
C80A C79A P6 112.0(9) . .
C81A C79A P6 102.4(6) . .
C82A C79A P6 113.1(7) . .
C79A C80A H80D 109.5 . .
C79A C80A H80E 109.5 . .
H80D C80A H80E 109.5 . .
C79A C80A H80F 109.5 . .
H80D C80A H80F 109.5 . .
H80E C80A H80F 109.5 . .
C79A C81A H81D 109.5 . .
C79A C81A H81E 109.5 . .
H81D C81A H81E 109.5 . .
C79A C81A H81F 109.5 . .
H81D C81A H81F 109.5 . .
H81E C81A H81F 109.5 . .
C79A C82A H82D 109.5 . .
C79A C82A H82E 109.5 . .
H82D C82A H82E 109.5 . .
C79A C82A H82F 109.5 . .
H82D C82A H82F 109.5 . .
H82E C82A H82F 109.5 . .
O3 C83A Fe3 178.0(3) . .
C92 C91 H91A 109.5 . .
C92 C91 H91B 109.5 . .
H91A C91 H91B 109.5 . .
C92 C91 H91C 109.5 . .
H91A C91 H91C 109.5 . .
H91B C91 H91C 109.5 . .
C91 C92 C93 113.2(13) . .
C91 C92 H92A 108.9 . .
C93 C92 H92A 108.9 . .
C91 C92 H92B 108.9 . .
C93 C92 H92B 108.9 . .
H92A C92 H92B 107.7 . .
C94 C93 C92 114.0(11) 2_675 .
C94 C93 H93A 108.7 2_675 .
C92 C93 H93A 108.7 . .
C94 C93 H93B 108.7 2_675 .
C92 C93 H93B 108.7 . .
H93A C93 H93B 107.6 . .
C95 C94 C93 119.2(13) . 2_675
C95 C94 H94A 107.5 . .
C93 C94 H94A 107.5 2_675 .
C95 C94 H94B 107.5 . .
C93 C94 H94B 107.5 2_675 .
H94A C94 H94B 107.0 . .
C94 C95 H95A 109.5 . .
C94 C95 H95B 109.5 . .
H95A C95 H95B 109.5 . .
C94 C95 H95C 109.5 . .
H95A C95 H95C 109.5 . .
H95B C95 H95C 109.5 . .
C102 C101 H10D 109.5 . .
C102 C101 H10E 109.5 . .
H10D C101 H10E 109.5 . .
C102 C101 H10F 109.5 . .
H10D C101 H10F 109.5 . .
H10E C101 H10F 109.5 . .
C101 C102 C103 113.7(15) . .
C101 C102 H10G 108.8 . .
C103 C102 H10G 108.8 . .
C101 C102 H10H 108.8 . .
C103 C102 H10H 108.8 . .
H10G C102 H10H 107.7 . .
C104 C103 C102 116.0(18) . .
C104 C103 H10I 108.3 . .
C102 C103 H10I 108.3 . .
C104 C103 H10J 108.3 . .
C102 C103 H10J 108.3 . .
H10I C103 H10J 107.4 . .
C103 C104 C105 117(2) . .
C103 C104 H10K 108.1 . .
C105 C104 H10K 108.1 . .
C103 C104 H10L 108.1 . .
C105 C104 H10L 108.1 . .
H10K C104 H10L 107.3 . .
C104 C105 H10M 109.5 . .
C104 C105 H10N 109.5 . .
H10M C105 H10N 109.5 . .
C104 C105 H10O 109.5 . .
H10M C105 H10O 109.5 . .
H10N C105 H10O 109.5 . .
C111 C106 C107 111(2) . .
C111 C106 H106 124.5 . .
C107 C106 H106 124.5 . .
C108 C107 C106 128(2) . .
C108 C107 H107 116.2 . .
C106 C107 H107 116.2 . .
C107 C108 C109 117.0(14) . .
C107 C108 H108 121.5 . .
C109 C108 H108 121.5 . .
C110 C109 C108 122(2) . .
C110 C109 H109 119.0 . .
C108 C109 H109 119.0 . .
C109 C110 C111 117(2) . .
C109 C110 H110 121.3 . .
C111 C110 H110 121.3 . .
C106 C111 C110 124.6(17) . .
C106 C111 H111 117.7 . .
C110 C111 H111 117.7 . .

loop_
_geom_bond_atom_site_label_1
_geom_bond_atom_site_label_2
_geom_bond_distance
_geom_bond_site_symmetry_2
Fe1 C23 1.725(4) .
Fe1 N1 1.959(3) .
Fe1 N4 2.054(2) .
Fe1 P1 2.2355(13) .
Fe1 P2 2.2809(12) .
P1 C1 1.835(3) .
P1 C11 1.887(3) .
P1 C7 1.902(3) .
P2 C6 1.814(4) .
P2 C19 1.897(3) .
P2 C15 1.898(3) .
O1 C23 1.174(4) .
N1 C2 1.387(4) .
N1 C5 1.391(4) .
N2 C4 1.358(4) .
N2 C3 1.371(4) .
N2 Fe3 2.043(3) .
C1 C2 1.501(4) .
C1 H1A 0.88(3) .
C1 H1B 0.99(3) .
C2 C3 1.361(4) .
C3 H3 0.9500 .
C4 C5 1.383(4) .
C4 H4 0.9500 .
C5 C6 1.463(4) .
C6 H6A 0.95(4) .
C6 H6B 1.13(5) .
C7 C9 1.526(5) .
C7 C8 1.534(5) .
C7 C10 1.540(4) .
C8 H8A 0.9800 .
C8 H8B 0.9800 .
C8 H8C 0.9800 .
C9 H9A 0.9800 .
C9 H9B 0.9800 .
C9 H9C 0.9800 .
C10 H10A 0.9800 .
C10 H10B 0.9800 .
C10 H10C 0.9800 .
C11 C13 1.533(5) .
C11 C12 1.537(4) .
C11 C14 1.539(4) .
C12 H12A 0.9800 .
C12 H12B 0.9800 .
C12 H12C 0.9800 .
C13 H13A 0.9800 .
C13 H13B 0.9800 .
C13 H13C 0.9800 .
C14 H14A 0.9800 .
C14 H14B 0.9800 .
C14 H14C 0.9800 .
C15 C18 1.534(5) .
C15 C17 1.532(5) .
C15 C16 1.539(4) .
C16 H16A 0.9800 .
C16 H16B 0.9800 .
C16 H16C 0.9800 .
C17 H17A 0.9800 .
C17 H17B 0.9800 .
C17 H17C 0.9800 .
C18 H18A 0.9800 .
C18 H18B 0.9800 .
C18 H18C 0.9800 .
C19 C22 1.530(5) .
C19 C20 1.531(4) .
C19 C21 1.540(5) .
C20 H20A 0.9800 .
C20 H20B 0.9800 .
C20 H20C 0.9800 .
C21 H21A 0.9800 .
C21 H21B 0.9800 .
C21 H21C 0.9800 .
C22 H22A 0.9800 .
C22 H22B 0.9800 .
C22 H22C 0.9800 .
Fe2 C53 1.732(3) .
Fe2 N3 1.962(2) .
Fe2 N6 2.054(2) .
Fe2 P4 2.2337(12) .
Fe2 P3 2.2683(14) .
P3 C31 1.821(3) .
P3 C37 1.893(4) .
P3 C41 1.895(3) .
P4 C36 1.847(3) .
P4 C45 1.898(3) .
P4 C49 1.902(3) .
O2 C53 1.172(4) .
N3 C35 1.384(4) .
N3 C32 1.396(4) .
N4 C33 1.352(4) .
N4 C34 1.362(4) .
C31 C32 1.467(4) .
C31 H31A 0.9900 .
C31 H31B 0.9900 .
C32 C33 1.381(4) .
C33 H33 0.9500 .
C34 C35 1.374(4) .
C34 H34 0.9500 .
C35 C36 1.491(4) .
C36 H36A 0.96(4) .
C36 H36B 0.95(3) .
C37 C38 1.530(5) .
C37 C40 1.529(5) .
C37 C39 1.551(5) .
C38 H38A 0.9800 .
C38 H38B 0.9800 .
C38 H38C 0.9800 .
C39 H39A 0.9800 .
C39 H39B 0.9800 .
C39 H39C 0.9800 .
C40 H40A 0.9800 .
C40 H40B 0.9800 .
C40 H40C 0.9800 .
C41 C42 1.516(6) .
C41 C43 1.546(5) .
C41 C44 1.551(5) .
C42 H42A 0.9800 .
C42 H42B 0.9800 .
C42 H42C 0.9800 .
C43 H43A 0.9800 .
C43 H43B 0.9800 .
C43 H43C 0.9800 .
C44 H44A 0.9800 .
C44 H44B 0.9800 .
C44 H44C 0.9800 .
C45 C48 1.510(4) .
C45 C46 1.530(5) .
C45 C47 1.529(5) .
C46 H46A 0.9800 .
C46 H46B 0.9800 .
C46 H46C 0.9800 .
C47 H47A 0.9800 .
C47 H47B 0.9800 .
C47 H47C 0.9800 .
C48 H48A 0.9800 .
C48 H48B 0.9800 .
C48 H48C 0.9800 .
C49 C51 1.517(5) .
C49 C50 1.522(4) .
C49 C52 1.536(5) .
C50 H50A 0.9800 .
C50 H50B 0.9800 .
C50 H50C 0.9800 .
C51 H51A 0.9800 .
C51 H51B 0.9800 .
C51 H51C 0.9800 .
C52 H52A 0.9800 .
C52 H52B 0.9800 .
C52 H52C 0.9800 .
Fe3 C83A 1.726(3) .
Fe3 N5 1.962(3) .
Fe3 P5 2.2383(10) .
Fe3 P6 2.2747(11) .
P5 C61 1.844(3) .
P5 C67 1.892(3) .
P5 C71 1.893(3) .
P6 C79A 1.799(10) .
P6 C75 1.832(6) .
P6 C66 1.838(5) .
P6 C66A 1.840(9) .
P6 C79 1.941(6) .
P6 C75A 1.950(10) .
O3 C83A 1.179(4) .
N5 C62 1.391(4) .
N5 C65 1.393(4) .
N6 C64 1.352(4) .
N6 C63 1.370(3) .
C61 C62 1.497(4) .
C61 H61A 1.03(3) .
C61 H61B 0.92(4) .
C62 C63 1.366(4) 2_776
C63 C62 1.366(4) 2_776
C63 H63 0.9500 .
C64 C65 1.375(4) 2_776
C64 H64 0.9500 .
C65 C64 1.375(4) 2_776
C65 C66 1.505(6) .
C65 C66A 1.595(10) .
C67 C68 1.524(4) .
C67 C70 1.528(4) .
C67 C69 1.536(4) .
C68 H68A 0.9800 .
C68 H68B 0.9800 .
C68 H68C 0.9800 .
C69 H69A 0.9800 .
C69 H69B 0.9800 .
C69 H69C 0.9800 .
C70 H70A 0.9800 .
C70 H70B 0.9800 .
C70 H70C 0.9800 .
C71 C74 1.521(5) .
C71 C73 1.535(4) .
C71 C72 1.541(4) .
C72 H72A 0.9800 .
C72 H72B 0.9800 .
C72 H72C 0.9800 .
C73 H73A 0.9800 .
C73 H73B 0.9800 .
C73 H73C 0.9800 .
C74 H74A 0.9800 .
C74 H74B 0.9800 .
C74 H74C 0.9800 .
C66 H66A 0.9900 .
C66 H66B 0.9900 .
C75 C76 1.520(9) .
C75 C77 1.532(8) .
C75 C78 1.538(9) .
C76 H76A 0.9800 .
C76 H76B 0.9800 .
C76 H76C 0.9800 .
C77 H77A 0.9800 .
C77 H77B 0.9800 .
C77 H77C 0.9800 .
C78 H78A 0.9800 .
C78 H78B 0.9800 .
C78 H78C 0.9800 .
C79 C81 1.532(8) .
C79 C80 1.540(10) .
C79 C82 1.725(8) .
C80 H80A 0.9800 .
C80 H80B 0.9800 .
C80 H80C 0.9800 .
C81 H81A 0.9800 .
C81 H81B 0.9800 .
C81 H81C 0.9800 .
C82 H82A 0.9800 .
C82 H82B 0.9800 .
C82 H82C 0.9800 .
C66A H66C 0.9900 .
C66A H66D 0.9900 .
C75A C78A 1.488(14) .
C75A C76A 1.570(13) .
C75A C77A 1.581(14) .
C76A H76D 0.9800 .
C76A H76E 0.9800 .
C76A H76F 0.9800 .
C77A H77D 0.9800 .
C77A H77E 0.9800 .
C77A H77F 0.9800 .
C78A H78D 0.9800 .
C78A H78E 0.9800 .
C78A H78F 0.9800 .
C79A C80A 1.475(16) .
C79A C81A 1.592(15) .
C79A C82A 1.728(11) .
C80A H80D 0.9800 .
C80A H80E 0.9800 .
C80A H80F 0.9800 .
C81A H81D 0.9800 .
C81A H81E 0.9800 .
C81A H81F 0.9800 .
C82A H82D 0.9800 .
C82A H82E 0.9800 .
C82A H82F 0.9800 .
C91 C92 1.535(19) .
C91 H91A 0.9800 .
C91 H91B 0.9800 .
C91 H91C 0.9800 .
C92 C93 1.55(2) .
C92 H92A 0.9900 .
C92 H92B 0.9900 .
C93 C94 1.49(2) 2_675
C93 H93A 0.9900 .
C93 H93B 0.9900 .
C94 C95 1.43(2) .
C94 C93 1.49(2) 2_675
C94 H94A 0.9900 .
C94 H94B 0.9900 .
C95 H95A 0.9800 .
C95 H95B 0.9800 .
C95 H95C 0.9800 .
C101 C102 1.49(2) .
C101 H10D 0.9800 .
C101 H10E 0.9800 .
C101 H10F 0.9800 .
C102 C103 1.51(3) .
C102 H10G 0.9900 .
C102 H10H 0.9900 .
C103 C104 1.48(2) .
C103 H10I 0.9900 .
C103 H10J 0.9900 .
C104 C105 1.51(3) .
C104 H10K 0.9900 .
C104 H10L 0.9900 .
C105 H10M 0.9800 .
C105 H10N 0.9800 .
C105 H10O 0.9800 .
C106 C111 1.38(3) .
C106 C107 1.42(3) .
C106 H106 0.9500 .
C107 C108 1.37(2) .
C107 H107 0.9500 .
C108 C109 1.376(19) .
C108 H108 0.9500 .
C109 C110 1.36(3) .
C109 H109 0.9500 .
C110 C111 1.46(3) .
C110 H110 0.9500 .
C111 H111 0.9500 .

loop_
_geom_torsion_atom_site_label_1
_geom_torsion_atom_site_label_2
_geom_torsion_atom_site_label_3
_geom_torsion_atom_site_label_4
_geom_torsion
_geom_torsion_site_symmetry_1
_geom_torsion_site_symmetry_4
C11 P1 C1 C2 163.5(2) . .
C7 P1 C1 C2 -82.6(2) . .
Fe1 P1 C1 C2 34.8(2) . .
C5 N1 C2 C3 -5.3(4) . .
Fe1 N1 C2 C3 178.3(2) . .
C5 N1 C2 C1 172.0(2) . .
Fe1 N1 C2 C1 -4.4(3) . .
P1 C1 C2 C3 154.4(2) . .
P1 C1 C2 N1 -23.0(3) . .
N1 C2 C3 N2 0.9(4) . .
C1 C2 C3 N2 -176.3(3) . .
C4 N2 C3 C2 3.1(4) . .
Fe3 N2 C3 C2 -175.6(2) . .
C3 N2 C4 C5 -2.3(4) . .
Fe3 N2 C4 C5 176.3(2) . .
N2 C4 C5 N1 -2.3(4) . .
N2 C4 C5 C6 172.2(3) . .
C2 N1 C5 C4 5.9(4) . .
Fe1 N1 C5 C4 -177.6(2) . .
C2 N1 C5 C6 -168.9(3) . .
Fe1 N1 C5 C6 7.5(4) . .
C4 C5 C6 P2 162.5(2) . .
N1 C5 C6 P2 -22.7(4) . .
C19 P2 C6 C5 -100.4(3) . .
C15 P2 C6 C5 146.6(3) . .
Fe1 P2 C6 C5 24.4(3) . .
C1 P1 C11 C13 161.3(2) . .
C7 P1 C11 C13 50.4(3) . .
Fe1 P1 C11 C13 -88.1(2) . .
C1 P1 C11 C12 -81.3(2) . .
C7 P1 C11 C12 167.8(2) . .
Fe1 P1 C11 C12 29.3(3) . .
C1 P1 C11 C14 37.5(2) . .
C7 P1 C11 C14 -73.3(2) . .
Fe1 P1 C11 C14 148.17(18) . .
C6 P2 C15 C18 166.0(2) . .
C19 P2 C15 C18 57.7(3) . .
Fe1 P2 C15 C18 -86.4(2) . .
C6 P2 C15 C17 42.2(3) . .
C19 P2 C15 C17 -66.2(3) . .
Fe1 P2 C15 C17 149.8(2) . .
C6 P2 C15 C16 -76.6(3) . .
C19 P2 C15 C16 175.0(2) . .
Fe1 P2 C15 C16 31.0(3) . .
C6 P2 C19 C22 169.9(2) . .
C15 P2 C19 C22 -82.3(3) . .
Fe1 P2 C19 C22 60.9(3) . .
C6 P2 C19 C20 -66.1(3) . .
C15 P2 C19 C20 41.8(3) . .
Fe1 P2 C19 C20 -175.1(2) . .
C6 P2 C19 C21 51.8(3) . .
C15 P2 C19 C21 159.6(2) . .
Fe1 P2 C19 C21 -57.3(3) . .
C37 P3 C31 C32 102.2(3) . .
C41 P3 C31 C32 -144.5(3) . .
Fe2 P3 C31 C32 -21.4(3) . .
C35 N3 C32 C33 -5.1(4) . .
Fe2 N3 C32 C33 178.1(2) . .
C35 N3 C32 C31 169.5(3) . .
Fe2 N3 C32 C31 -7.3(4) . .
P3 C31 C32 C33 -165.2(2) . .
P3 C31 C32 N3 20.3(4) . .
C34 N4 C33 C32 2.2(4) . .
Fe1 N4 C33 C32 -176.8(2) . .
N3 C32 C33 N4 1.7(5) . .
C31 C32 C33 N4 -172.6(3) . .
C33 N4 C34 C35 -2.4(4) . .
Fe1 N4 C34 C35 176.5(2) . .
N4 C34 C35 N3 -1.2(4) . .
N4 C34 C35 C36 177.3(3) . .
C32 N3 C35 C34 4.9(4) . .
Fe2 N3 C35 C34 -178.3(2) . .
C32 N3 C35 C36 -173.7(2) . .
Fe2 N3 C35 C36 3.1(3) . .
C34 C35 C36 P4 -155.7(2) . .
N3 C35 C36 P4 22.9(3) . .
C45 P4 C36 C35 -161.9(2) . .
C49 P4 C36 C35 83.3(2) . .
Fe2 P4 C36 C35 -33.7(2) . .
C31 P3 C37 C38 68.2(3) . .
C41 P3 C37 C38 -39.5(3) . .
Fe2 P3 C37 C38 178.1(2) . .
C31 P3 C37 C40 -166.8(3) . .
C41 P3 C37 C40 85.5(3) . .
Fe2 P3 C37 C40 -56.9(3) . .
C31 P3 C37 C39 -49.1(3) . .
C41 P3 C37 C39 -156.8(2) . .
Fe2 P3 C37 C39 60.8(3) . .
C31 P3 C41 C42 76.4(3) . .
C37 P3 C41 C42 -174.1(2) . .
Fe2 P3 C41 C42 -31.9(3) . .
C31 P3 C41 C43 -164.9(3) . .
C37 P3 C41 C43 -55.4(3) . .
Fe2 P3 C41 C43 86.8(3) . .
C31 P3 C41 C44 -42.6(3) . .
C37 P3 C41 C44 66.9(3) . .
Fe2 P3 C41 C44 -150.9(3) . .
C36 P4 C45 C48 45.4(3) . .
C49 P4 C45 C48 157.0(3) . .
Fe2 P4 C45 C48 -66.8(3) . .
C36 P4 C45 C46 -77.9(3) . .
C49 P4 C45 C46 33.8(3) . .
Fe2 P4 C45 C46 170.0(2) . .
C36 P4 C45 C47 161.2(3) . .
C49 P4 C45 C47 -87.1(3) . .
Fe2 P4 C45 C47 49.1(3) . .
C67 P5 C61 C62 86.0(2) . .
C71 P5 C61 C62 -160.6(2) . .
Fe3 P5 C61 C62 -32.2(2) . .
C65 N5 C62 C63 -0.3(5) . 2_776
Fe3 N5 C62 C63 176.5(2) . 2_776
C65 N5 C62 C61 -178.1(3) . .
Fe3 N5 C62 C61 -1.4(4) . .
P5 C61 C62 C63 -153.5(3) . 2_776
P5 C61 C62 N5 24.3(4) . .
C64 N6 C63 C62 0.4(5) . 2_776
Fe2 N6 C63 C62 -174.4(2) . 2_776
C63 N6 C64 C65 -1.6(6) . 2_776
Fe2 N6 C64 C65 173.3(3) . 2_776
C62 N5 C65 C64 1.5(6) . 2_776
Fe3 N5 C65 C64 -175.3(3) . 2_776
C62 N5 C65 C66 -162.9(5) . .
Fe3 N5 C65 C66 20.3(6) . .
C62 N5 C65 C66A 149.2(5) . .
Fe3 N5 C65 C66A -27.6(6) . .
C61 P5 C67 C68 70.2(3) . .
C71 P5 C67 C68 -39.5(3) . .
Fe3 P5 C67 C68 178.11(19) . .
C61 P5 C67 C70 -165.6(2) . .
C71 P5 C67 C70 84.8(2) . .
Fe3 P5 C67 C70 -57.7(2) . .
C61 P5 C67 C69 -47.7(2) . .
C71 P5 C67 C69 -157.3(2) . .
Fe3 P5 C67 C69 60.3(2) . .
C61 P5 C71 C74 80.5(2) . .
C67 P5 C71 C74 -169.1(2) . .
Fe3 P5 C71 C74 -31.2(3) . .
C61 P5 C71 C73 -39.2(3) . .
C67 P5 C71 C73 71.2(3) . .
Fe3 P5 C71 C73 -150.8(2) . .
C61 P5 C71 C72 -162.9(2) . .
C67 P5 C71 C72 -52.5(2) . .
Fe3 P5 C71 C72 85.5(2) . .
C64 C65 C66 P6 164.1(4) 2_776 .
N5 C65 C66 P6 -31.3(6) . .
C75 P6 C66 C65 -95.5(5) . .
C79 P6 C66 C65 151.6(5) . .
Fe3 P6 C66 C65 26.8(5) . .
C66 P6 C75 C76 -44.9(5) . .
C79 P6 C75 C76 62.9(6) . .
Fe3 P6 C75 C76 -154.7(4) . .
C66 P6 C75 C77 72.9(5) . .
C79 P6 C75 C77 -179.2(5) . .
Fe3 P6 C75 C77 -36.8(6) . .
C66 P6 C75 C78 -169.4(5) . .
C79 P6 C75 C78 -61.6(5) . .
Fe3 P6 C75 C78 80.9(5) . .
C64 C65 C66A P6 -165.7(4) 2_776 .
N5 C65 C66A P6 45.5(7) . .
C79A P6 C66A C65 87.7(6) . .
C75A P6 C66A C65 -158.0(5) . .
Fe3 P6 C66A C65 -41.0(6) . .
C66A P6 C79A C80A -166.3(9) . .
C75A P6 C79A C80A 88.5(10) . .
Fe3 P6 C79A C80A -54.3(11) . .
C66A P6 C79A C81A -51.8(7) . .
C75A P6 C79A C81A -156.9(6) . .
Fe3 P6 C79A C81A 60.3(7) . .
C66A P6 C79A C82A 100.5(8) . .
C75A P6 C79A C82A -4.7(9) . .
Fe3 P6 C79A C82A -147.5(5) . .
C91 C92 C93 C94 -179.3(11) . 2_675
C101 C102 C103 C104 -177.5(14) . .
C102 C103 C104 C105 177.8(15) . .
C111 C106 C107 C108 -6(3) . .
C106 C107 C108 C109 2(2) . .
C107 C108 C109 C110 4(2) . .
C108 C109 C110 C111 -5(3) . .
C107 C106 C111 C110 5(2) . .
C109 C110 C111 C106 -1(3) . .
